data_4032534
loop_
_publ_author_name
'Ding, Xiaomei'
'Huang, Manna'
'Yi, Zhou'
'Du, Dongchen'
'Zhu, Xinhai'
'Wan, Yiqian'

_publ_section_title
;
 Room-Temperature CuI-Catalyzed Amination of Aryl Iodides and Aryl
 Bromides.
;
_journal_issue 10
_journal_name_full 'The Journal of organic chemistry'
_journal_page_first 5416
_journal_page_last 5423
_journal_paper_doi 10.1021/acs.joc.7b00290
_journal_volume 82
_journal_year 2017
_chemical_formula_sum 'C19 H19 N3 O'
_chemical_formula_weight 305.37
_space_group_crystal_system monoclinic
_space_group_IT_number 14
_space_group_name_Hall '-P 2ybc'
_space_group_name_H-M_alt 'P 1 21/c 1'
_symmetry_space_group_name_Hall '-P 2ybc'
_symmetry_space_group_name_H-M 'P 1 21/c 1'
_atom_sites_solution_hydrogens mixed
_audit_creation_method SHELXL-2014/7
_cell_angle_alpha 90
_cell_angle_beta 112.424(5)
_cell_angle_gamma 90
_cell_formula_units_Z 4
_cell_length_a 10.1059(5)
_cell_length_b 17.6530(7)
_cell_length_c 9.9226(4)
_cell_measurement_reflns_used 2187
_cell_measurement_temperature 293(2)
_cell_measurement_theta_max 62.1410
_cell_measurement_theta_min 4.7250
_cell_volume 1636.34(14)
_computing_cell_refinement 'Bruker FRAMBO'
_computing_data_collection 'Bruker FRAMBO'
_computing_data_reduction 'Bruker SAINT'
_computing_molecular_graphics 'Bruker SHELXTL'
_computing_publication_material 'Bruker SHELXTL'
_computing_structure_refinement 'SHELXL-2014/7 (Sheldrick, 2014)'
_computing_structure_solution 'Bruker SHELXTL'
_diffrn_ambient_temperature 293(2)
_diffrn_detector_area_resol_mean 16.0855
_diffrn_measured_fraction_theta_full 0.988
_diffrn_measured_fraction_theta_max 0.988
_diffrn_measurement_device_type 'Xcalibur, Sapphire3, Gemini ultra'
_diffrn_measurement_method 'phi and omega scans'
_diffrn_radiation_type CuK\a
_diffrn_radiation_wavelength 1.54178
_diffrn_reflns_av_R_equivalents 0.0219
_diffrn_reflns_av_unetI/netI 0.0277
_diffrn_reflns_Laue_measured_fraction_full 0.988
_diffrn_reflns_Laue_measured_fraction_max 0.988
_diffrn_reflns_limit_h_max 11
_diffrn_reflns_limit_h_min -10
_diffrn_reflns_limit_k_max 20
_diffrn_reflns_limit_k_min -16
_diffrn_reflns_limit_l_max 8
_diffrn_reflns_limit_l_min -11
_diffrn_reflns_number 6235
_diffrn_reflns_point_group_measured_fraction_full 0.988
_diffrn_reflns_point_group_measured_fraction_max 0.988
_diffrn_reflns_theta_full 62.552
_diffrn_reflns_theta_max 62.552
_diffrn_reflns_theta_min 4.733
_exptl_absorpt_coefficient_mu 0.622
_exptl_absorpt_correction_T_max 1.00000
_exptl_absorpt_correction_T_min 0.83383
_exptl_absorpt_correction_type multi-scan
_exptl_crystal_colour colourless
_exptl_crystal_density_diffrn 1.240
_exptl_crystal_description needle
_exptl_crystal_F_000 648
_exptl_crystal_size_max 0.3
_exptl_crystal_size_mid 0.1
_exptl_crystal_size_min 0.05
_refine_diff_density_max 0.159
_refine_diff_density_min -0.175
_refine_diff_density_rms 0.035
_refine_ls_extinction_method none
_refine_ls_goodness_of_fit_ref 1.041
_refine_ls_hydrogen_treatment mixed
_refine_ls_matrix_type full
_refine_ls_number_parameters 218
_refine_ls_number_reflns 2588
_refine_ls_number_restraints 0
_refine_ls_restrained_S_all 1.041
_refine_ls_R_factor_all 0.0501
_refine_ls_R_factor_gt 0.0402
_refine_ls_shift/su_max 0.000
_refine_ls_shift/su_mean 0.000
_refine_ls_structure_factor_coef Fsqd
_refine_ls_weighting_details 'w=1/[\s^2^(Fo^2^)+(0.0601P)^2^+0.1958P] where P=(Fo^2^+2Fc^2^)/3'
_refine_ls_weighting_scheme calc
_refine_ls_wR_factor_gt 0.1035
_refine_ls_wR_factor_ref 0.1119
_reflns_Friedel_coverage 0.000
_reflns_number_gt 2121
_reflns_number_total 2588
_reflns_threshold_expression 'I > 2\s(I)'
_cod_data_source_file jo7b00290_si_003.cif
_cod_data_source_block exp_21021_DXM_L4_MeOH
_cod_original_cell_volume 1636.34(13)
_cod_database_code 4032534
_shelx_shelxl_version_number 2014/7
_shelx_space_group_comment
; 
The symmetry employed for this shelxl refinement is uniquely defined 
by the following loop, which should always be used as a source of 
symmetry information in preference to the above space-group names. 
They are only intended as comments. 
;

loop_
_space_group_symop_operation_xyz
'x, y, z'
'-x, y+1/2, -z+1/2'
'-x, -y, -z'
'x, -y-1/2, z-1/2'

loop_
_atom_site_label
_atom_site_type_symbol
_atom_site_fract_x
_atom_site_fract_y
_atom_site_fract_z
_atom_site_U_iso_or_equiv
_atom_site_adp_type
_atom_site_occupancy
_atom_site_site_symmetry_order
_atom_site_calc_flag
_atom_site_refinement_flags_posn
_atom_site_refinement_flags_adp
N1 N 0.12924(13) 0.22967(8) 0.29146(13) 0.0429(3) Uani 1 1 d . .
N2 N 0.06633(13) 0.16116(7) 0.30506(13) 0.0433(3) Uani 1 1 d . .
O1 O 0.13720(14) 0.27359(7) 0.50893(11) 0.0587(3) Uani 1 1 d . .
N3 N 0.25762(15) 0.40962(8) 0.46856(15) 0.0518(4) Uani 1 1 d . .
C5 C 0.16010(15) 0.28262(9) 0.39646(14) 0.0412(4) Uani 1 1 d . .
C6 C 0.13721(16) 0.09507(9) 0.28502(15) 0.0424(4) Uani 1 1 d . .
C7 C 0.22516(16) 0.35123(9) 0.37031(16) 0.0430(4) Uani 1 1 d . .
C8 C -0.08858(17) 0.16484(9) 0.24186(18) 0.0468(4) Uani 1 1 d . .
C9 C 0.28767(17) 0.08824(10) 0.34690(16) 0.0475(4) Uani 1 1 d . .
C10 C -0.16577(19) 0.13932(10) 0.3214(2) 0.0544(4) Uani 1 1 d . .
C11 C 0.2649(2) -0.03898(11) 0.2453(2) 0.0619(5) Uani 1 1 d . .
H11 H 0.3083 -0.0831 0.2314 0.074 Uiso 1 1 calc R U
C12 C 0.05576(18) 0.03417(10) 0.20835(17) 0.0514(4) Uani 1 1 d . .
H12 H -0.0435 0.0382 0.1689 0.062 Uiso 1 1 calc R U
C13 C 0.2680(2) 0.37365(11) 0.26119(19) 0.0610(5) Uani 1 1 d . .
H13 H 0.2593 0.3457 0.1788 0.073 Uiso 1 1 calc R U
C14 C 0.1189(2) -0.03230(11) 0.18941(19) 0.0595(5) Uani 1 1 d . .
H14 H 0.0622 -0.0725 0.1387 0.071 Uiso 1 1 calc R U
C15 C 0.34637(19) 0.02083(11) 0.32248(19) 0.0576(5) Uani 1 1 d . .
H15 H 0.4455 0.0159 0.3601 0.069 Uiso 1 1 calc R U
C16 C 0.3191(2) 0.46658(11) 0.4234(2) 0.0623(5) Uani 1 1 d . .
H16 H 0.3507 0.5123 0.4716 0.075 Uiso 1 1 calc R U
C17 C -0.1577(2) 0.19554(12) 0.1022(2) 0.0637(5) Uani 1 1 d . .
H17 H -0.1042 0.2118 0.0494 0.076 Uiso 1 1 calc R U
C18 C 0.38819(19) 0.14787(12) 0.4387(2) 0.0625(5) Uani 1 1 d . .
H18A H 0.4804 0.1257 0.4908 0.094 Uiso 1 1 calc R U
H18B H 0.3511 0.1682 0.5069 0.094 Uiso 1 1 calc R U
H18C H 0.3972 0.1878 0.3770 0.094 Uiso 1 1 calc R U
C19 C -0.3154(2) 0.14684(11) 0.2574(3) 0.0694(6) Uani 1 1 d . .
H19 H -0.3705 0.1305 0.3084 0.083 Uiso 1 1 calc R U
C20 C -0.3041(2) 0.20174(14) 0.0432(3) 0.0812(6) Uani 1 1 d . .
H20 H -0.3501 0.2221 -0.0495 0.097 Uiso 1 1 calc R U
C21 C -0.0954(2) 0.10456(14) 0.4677(2) 0.0786(6) Uani 1 1 d . .
H21A H -0.0679 0.0535 0.4573 0.118 Uiso 1 1 calc R U
H21B H -0.1608 0.1043 0.5169 0.118 Uiso 1 1 calc R U
H21C H -0.0119 0.1334 0.5235 0.118 Uiso 1 1 calc R U
C22 C 0.3268(2) 0.44580(12) 0.2957(2) 0.0723(6) Uani 1 1 d . .
H22 H 0.3647 0.4746 0.2405 0.087 Uiso 1 1 calc R U
C23 C -0.3819(2) 0.17774(13) 0.1216(3) 0.0807(7) Uani 1 1 d . .
H23 H -0.4811 0.1825 0.0823 0.097 Uiso 1 1 calc R U
H1 H 0.1398(17) 0.2391(10) 0.2110(19) 0.048(5) Uiso 1 1 d . .
H3 H 0.238(2) 0.4091(13) 0.550(2) 0.081(7) Uiso 1 1 d . .

loop_
_atom_site_aniso_label
_atom_site_aniso_U_11
_atom_site_aniso_U_22
_atom_site_aniso_U_33
_atom_site_aniso_U_23
_atom_site_aniso_U_13
_atom_site_aniso_U_12
N1 0.0494(8) 0.0489(8) 0.0350(6) -0.0018(6) 0.0212(6) -0.0072(6)
N2 0.0415(7) 0.0455(7) 0.0451(7) -0.0001(6) 0.0187(6) -0.0036(6)
O1 0.0801(9) 0.0661(8) 0.0406(6) -0.0027(5) 0.0349(6) -0.0059(6)
N3 0.0535(8) 0.0521(9) 0.0490(8) -0.0082(7) 0.0188(7) -0.0026(6)
C5 0.0410(8) 0.0511(9) 0.0317(7) -0.0008(7) 0.0141(6) 0.0028(7)
C6 0.0445(9) 0.0489(9) 0.0359(7) 0.0047(7) 0.0178(7) 0.0009(7)
C7 0.0414(8) 0.0483(9) 0.0388(8) -0.0053(7) 0.0149(6) -0.0004(7)
C8 0.0416(9) 0.0456(9) 0.0538(9) -0.0032(7) 0.0188(7) -0.0009(7)
C9 0.0430(9) 0.0604(11) 0.0397(8) 0.0049(7) 0.0165(7) 0.0010(8)
C10 0.0531(10) 0.0501(10) 0.0673(11) -0.0052(8) 0.0311(9) -0.0039(8)
C11 0.0714(13) 0.0553(11) 0.0606(10) 0.0053(9) 0.0270(10) 0.0146(9)
C12 0.0494(10) 0.0521(10) 0.0504(9) -0.0002(8) 0.0165(8) -0.0025(8)
C13 0.0749(13) 0.0621(11) 0.0577(10) -0.0073(9) 0.0384(9) -0.0127(9)
C14 0.0682(12) 0.0509(10) 0.0579(10) -0.0015(8) 0.0225(9) -0.0009(9)
C15 0.0506(10) 0.0699(12) 0.0531(9) 0.0092(9) 0.0206(8) 0.0134(9)
C16 0.0567(11) 0.0498(10) 0.0790(12) -0.0093(9) 0.0243(10) -0.0082(8)
C17 0.0517(11) 0.0690(12) 0.0648(11) 0.0105(10) 0.0159(9) -0.0007(9)
C18 0.0427(9) 0.0782(13) 0.0609(10) -0.0086(10) 0.0134(8) -0.0009(9)
C19 0.0541(11) 0.0596(12) 0.1036(16) -0.0065(11) 0.0405(11) -0.0047(9)
C20 0.0584(13) 0.0810(15) 0.0868(15) 0.0186(12) 0.0080(11) 0.0062(11)
C21 0.0817(15) 0.0923(16) 0.0721(12) 0.0084(12) 0.0408(11) -0.0083(12)
C22 0.0809(14) 0.0632(13) 0.0880(14) -0.0004(11) 0.0492(12) -0.0173(11)
C23 0.0475(11) 0.0675(13) 0.1182(19) 0.0026(13) 0.0216(12) 0.0049(10)

loop_
_atom_type_symbol
_atom_type_description
_atom_type_scat_dispersion_real
_atom_type_scat_dispersion_imag
_atom_type_scat_source
C C 0.0181 0.0091 'International Tables Vol C Tables 4.2.6.8 and 6.1.1.4'
H H 0.0000 0.0000 'International Tables Vol C Tables 4.2.6.8 and 6.1.1.4'
N N 0.0311 0.0180 'International Tables Vol C Tables 4.2.6.8 and 6.1.1.4'
O O 0.0492 0.0322 'International Tables Vol C Tables 4.2.6.8 and 6.1.1.4'

loop_
_geom_angle_atom_site_label_1
_geom_angle_atom_site_label_2
_geom_angle_atom_site_label_3
_geom_angle
C5 N1 N2 120.44(12)
N1 N2 C6 115.14(11)
N1 N2 C8 112.08(12)
C6 N2 C8 119.67(12)
C16 N3 C7 109.92(14)
O1 C5 N1 122.89(15)
O1 C5 C7 121.66(14)
N1 C5 C7 115.44(12)
C12 C6 C9 119.11(15)
C12 C6 N2 119.08(14)
C9 C6 N2 121.73(14)
C13 C7 N3 106.46(15)
C13 C7 C5 133.29(15)
N3 C7 C5 120.25(13)
C10 C8 C17 120.98(16)
C10 C8 N2 119.41(15)
C17 C8 N2 119.60(14)
C15 C9 C6 117.23(15)
C15 C9 C18 118.01(15)
C6 C9 C18 124.76(15)
C8 C10 C19 117.14(17)
C8 C10 C21 121.99(17)
C19 C10 C21 120.86(17)
C14 C11 C15 118.85(17)
C14 C12 C6 121.52(16)
C7 C13 C22 107.72(16)
C11 C14 C12 120.02(17)
C11 C15 C9 123.22(17)
N3 C16 C22 108.00(17)
C20 C17 C8 120.17(18)
C23 C19 C10 121.49(19)
C23 C20 C17 119.5(2)
C16 C22 C13 107.90(17)
C20 C23 C19 120.70(19)

loop_
_geom_bond_atom_site_label_1
_geom_bond_atom_site_label_2
_geom_bond_distance
N1 C5 1.3448(19)
N1 N2 1.3966(18)
N2 C6 1.422(2)
N2 C8 1.449(2)
O1 C5 1.2334(17)
N3 C16 1.346(2)
N3 C7 1.370(2)
C5 C7 1.448(2)
C6 C12 1.391(2)
C6 C9 1.411(2)
C7 C13 1.369(2)
C8 C10 1.380(2)
C8 C17 1.401(2)
C9 C15 1.391(3)
C9 C18 1.505(3)
C10 C19 1.406(3)
C10 C21 1.484(3)
C11 C14 1.368(3)
C11 C15 1.378(3)
C12 C14 1.382(3)
C13 C22 1.392(3)
C16 C22 1.349(3)
C17 C20 1.373(3)
C19 C23 1.368(3)
C20 C23 1.368(3)
